data_1543004
loop_
_publ_author_name
'Chang, Meng-Yang'
'Cheng, Yu-Chieh'

_publ_section_title
;
 Synthesis of 1-Aryltetralins and 1-Arylnaphthalenes via (4 + 2)
 Annulation of \b-Ketosulfones with Styryl Bromides.
;
_journal_issue 7
_journal_name_full 'Organic letters'
_journal_page_first 1682
_journal_page_last 1685
_journal_paper_doi 10.1021/acs.orglett.6b00603
_journal_volume 18
_journal_year 2016
_chemical_formula_sum 'C25 H23 Br O2 S'
_chemical_formula_weight 467.40
_space_group_crystal_system monoclinic
_space_group_IT_number 14
_space_group_name_Hall '-P 2ybc'
_space_group_name_H-M_alt 'P 1 21/c 1'
_symmetry_space_group_name_Hall '-P 2ybc'
_symmetry_space_group_name_H-M 'P 1 21/c 1'
_atom_sites_solution_hydrogens geom
_audit_creation_method SHELXL-2014/6
_cell_angle_alpha 90
_cell_angle_beta 106.631(2)
_cell_angle_gamma 90
_cell_formula_units_Z 4
_cell_length_a 16.3404(7)
_cell_length_b 12.2597(6)
_cell_length_c 11.1997(5)
_cell_measurement_reflns_used 5866
_cell_measurement_temperature 296(2)
_cell_measurement_theta_max 23.0866
_cell_measurement_theta_min 2.5224
_cell_volume 2149.76(17)
_computing_cell_refinement 'SAINT V8.34A (Bruker AXS Inc., 2013)'
_computing_data_collection 'APEX2 (Bruker AXS, 2010)'
_computing_data_reduction 'SAINT V8.34A (Bruker AXS Inc., 2013)'
_computing_molecular_graphics 'SHELXTL (Sheldrick, 2008)'
_computing_publication_material SHELXTL
_computing_structure_refinement 'SHELXL-2014/6 (Sheldrick, 2014)'
_diffrn_ambient_temperature 296(2)
_diffrn_detector_area_resol_mean 8.3333
_diffrn_measured_fraction_theta_full 1.000
_diffrn_measured_fraction_theta_max 0.998
_diffrn_measurement_device_type 'Bruker APEX-II CCD'
_diffrn_measurement_method '\f and \w scans'
_diffrn_radiation_type MoK\a
_diffrn_radiation_wavelength 0.71073
_diffrn_reflns_av_R_equivalents 0.0363
_diffrn_reflns_av_unetI/netI 0.0381
_diffrn_reflns_Laue_measured_fraction_full 1.000
_diffrn_reflns_Laue_measured_fraction_max 0.998
_diffrn_reflns_limit_h_max 20
_diffrn_reflns_limit_h_min -18
_diffrn_reflns_limit_k_max 15
_diffrn_reflns_limit_k_min -15
_diffrn_reflns_limit_l_max 13
_diffrn_reflns_limit_l_min -14
_diffrn_reflns_number 14706
_diffrn_reflns_point_group_measured_fraction_full 1.000
_diffrn_reflns_point_group_measured_fraction_max 0.998
_diffrn_reflns_theta_full 25.242
_diffrn_reflns_theta_max 26.426
_diffrn_reflns_theta_min 1.301
_exptl_absorpt_coefficient_mu 2.028
_exptl_absorpt_correction_T_max 0.9485
_exptl_absorpt_correction_T_min 0.8235
_exptl_absorpt_correction_type multi-scan
_exptl_absorpt_process_details 'SADABS V2014/4 (Bruker AXS Inc.)'
_exptl_crystal_colour Colorless
_exptl_crystal_density_diffrn 1.444
_exptl_crystal_density_meas ?
_exptl_crystal_density_method 'not measured'
_exptl_crystal_description Lump
_exptl_crystal_F_000 960
_exptl_crystal_size_max 0.15
_exptl_crystal_size_mid 0.15
_exptl_crystal_size_min 0.10
_refine_diff_density_max 0.501
_refine_diff_density_min -0.515
_refine_diff_density_rms 0.054
_refine_ls_extinction_method none
_refine_ls_goodness_of_fit_ref 1.064
_refine_ls_hydrogen_treatment constr
_refine_ls_matrix_type full
_refine_ls_number_parameters 264
_refine_ls_number_reflns 4409
_refine_ls_number_restraints 0
_refine_ls_restrained_S_all 1.064
_refine_ls_R_factor_all 0.0664
_refine_ls_R_factor_gt 0.0425
_refine_ls_shift/su_max 0.007
_refine_ls_shift/su_mean 0.000
_refine_ls_structure_factor_coef Fsqd
_refine_ls_weighting_details 'w=1/[\s^2^(Fo^2^)+(0.0698P)^2^+0.2089P] where P=(Fo^2^+2Fc^2^)/3'
_refine_ls_weighting_scheme calc
_refine_ls_wR_factor_gt 0.1194
_refine_ls_wR_factor_ref 0.1302
_reflns_Friedel_coverage 0.000
_reflns_number_gt 3103
_reflns_number_total 4409
_reflns_threshold_expression 'I > 2\s(I)'
_cod_data_source_file ol6b00603_si_004.cif
_cod_data_source_block 151010_a
_cod_depositor_comments
;
The following automatic conversions were performed:

'_exptl_crystal_density_meas' value 'not measured' was changed to '?'
- the value is perceived as not measured.

Automatic conversion script
Id: cif_fix_values 4268 2015-11-12 08:31:59Z antanas 
;
_cod_database_code 1543004
_shelx_space_group_comment
;
The symmetry employed for this shelxl refinement is uniquely defined
by the following loop, which should always be used as a source of
symmetry information in preference to the above space-group names.
They are only intended as comments.
;
_shelxl_version_number 2014/6

loop_
_space_group_symop_operation_xyz
'x, y, z'
'-x, y+1/2, -z+1/2'
'-x, -y, -z'
'x, -y-1/2, z-1/2'

loop_
_atom_site_label
_atom_site_type_symbol
_atom_site_fract_x
_atom_site_fract_y
_atom_site_fract_z
_atom_site_U_iso_or_equiv
_atom_site_adp_type
_atom_site_occupancy
_atom_site_site_symmetry_order
_atom_site_calc_flag
_atom_site_refinement_flags_posn
_atom_site_refinement_flags_adp
Br1 Br 0.05273(2) 0.75281(3) 0.52880(4) 0.07897(18) Uani 1 1 d . .
C1 C 0.1320(2) 0.7031(3) 0.4469(3) 0.0629(8) Uani 1 1 d . .
H1 H 0.1500 0.7515 0.3956 0.075 Uiso 1 1 calc R U
C2 C 0.16318(18) 0.6023(2) 0.4592(2) 0.0477(6) Uani 1 1 d . .
C3 C 0.22322(17) 0.5663(2) 0.3888(2) 0.0440(6) Uani 1 1 d . .
C4 C 0.23293(19) 0.6259(3) 0.2866(3) 0.0547(7) Uani 1 1 d . .
H4 H 0.2012 0.6891 0.2619 0.066 Uiso 1 1 calc R U
C5 C 0.2885(2) 0.5921(3) 0.2227(3) 0.0618(9) Uani 1 1 d . .
H5 H 0.2937 0.6322 0.1548 0.074 Uiso 1 1 calc R U
C6 C 0.3365(2) 0.4993(3) 0.2583(3) 0.0588(8) Uani 1 1 d . .
H6 H 0.3751 0.4772 0.2161 0.071 Uiso 1 1 calc R U
C7 C 0.32652(19) 0.4395(2) 0.3572(3) 0.0520(7) Uani 1 1 d . .
H7 H 0.3587 0.3765 0.3812 0.062 Uiso 1 1 calc R U
C8 C 0.26971(16) 0.4707(2) 0.4221(2) 0.0425(6) Uani 1 1 d . .
C9 C 0.25856(17) 0.3947(2) 0.5237(2) 0.0418(6) Uani 1 1 d . .
H9 H 0.3150 0.3671 0.5700 0.050 Uiso 1 1 calc R U
C10 C 0.22040(17) 0.4553(2) 0.6163(2) 0.0460(6) Uani 1 1 d . .
H10 H 0.2008 0.3999 0.6649 0.055 Uiso 1 1 calc R U
C11 C 0.14281(18) 0.5217(2) 0.5468(3) 0.0530(7) Uani 1 1 d . .
H11A H 0.0986 0.4726 0.5001 0.064 Uiso 1 1 calc R U
H11B H 0.1207 0.5602 0.6066 0.064 Uiso 1 1 calc R U
C12 C 0.20189(16) 0.2971(2) 0.4705(2) 0.0407(6) Uani 1 1 d . .
C13 C 0.14845(19) 0.2944(2) 0.3508(2) 0.0497(7) Uani 1 1 d . .
H13 H 0.1462 0.3542 0.2988 0.060 Uiso 1 1 calc R U
C14 C 0.0977(2) 0.2041(3) 0.3061(3) 0.0547(7) Uani 1 1 d . .
H14 H 0.0628 0.2044 0.2244 0.066 Uiso 1 1 calc R U
C15 C 0.09773(19) 0.1138(2) 0.3797(3) 0.0528(7) Uani 1 1 d . .
C16 C 0.15081(19) 0.1172(2) 0.5010(3) 0.0532(7) Uani 1 1 d . .
H16 H 0.1522 0.0578 0.5532 0.064 Uiso 1 1 calc R U
C17 C 0.20158(19) 0.2064(2) 0.5458(3) 0.0485(7) Uani 1 1 d . .
H17 H 0.2363 0.2062 0.6277 0.058 Uiso 1 1 calc R U
C18 C 0.0417(2) 0.0175(3) 0.3310(3) 0.0759(10) Uani 1 1 d . .
H18A H 0.0765 -0.0442 0.3254 0.114 Uiso 1 1 calc R U
H18B H 0.0044 0.0342 0.2499 0.114 Uiso 1 1 calc R U
H18C H 0.0083 0.0009 0.3865 0.114 Uiso 1 1 calc R U
C19 C 0.37190(18) 0.4512(2) 0.8179(2) 0.0460(6) Uani 1 1 d . .
C20 C 0.4427(2) 0.4216(3) 0.7815(3) 0.0665(9) Uani 1 1 d . .
H20 H 0.4507 0.4498 0.7086 0.080 Uiso 1 1 calc R U
C21 C 0.5012(2) 0.3504(3) 0.8535(3) 0.0701(10) Uani 1 1 d . .
H21 H 0.5483 0.3298 0.8278 0.084 Uiso 1 1 calc R U
C22 C 0.49154(19) 0.3089(3) 0.9634(3) 0.0545(7) Uani 1 1 d . .
C23 C 0.4207(2) 0.3410(3) 0.9980(3) 0.0589(8) Uani 1 1 d . .
H23 H 0.4134 0.3144 1.0720 0.071 Uiso 1 1 calc R U
C24 C 0.3607(2) 0.4108(3) 0.9268(3) 0.0555(8) Uani 1 1 d . .
H24 H 0.3131 0.4305 0.9517 0.067 Uiso 1 1 calc R U
C25 C 0.5564(3) 0.2319(4) 1.0428(4) 0.0840(12) Uani 1 1 d . .
H25A H 0.5733 0.2575 1.1273 0.126 Uiso 1 1 calc R U
H25B H 0.6055 0.2287 1.0120 0.126 Uiso 1 1 calc R U
H25C H 0.5319 0.1605 1.0396 0.126 Uiso 1 1 calc R U
O1 O 0.33871(15) 0.61158(19) 0.66026(19) 0.0720(7) Uani 1 1 d . .
O2 O 0.24866(16) 0.59000(18) 0.8030(2) 0.0695(6) Uani 1 1 d . .
S1 S 0.29539(5) 0.54225(6) 0.72537(6) 0.0529(2) Uani 1 1 d . .

loop_
_atom_site_aniso_label
_atom_site_aniso_U_11
_atom_site_aniso_U_22
_atom_site_aniso_U_33
_atom_site_aniso_U_23
_atom_site_aniso_U_13
_atom_site_aniso_U_12
Br1 0.0715(3) 0.0797(3) 0.0812(3) -0.01444(19) 0.0146(2) 0.02680(18)
C1 0.060(2) 0.060(2) 0.0650(19) -0.0017(16) 0.0121(16) 0.0096(16)
C2 0.0434(16) 0.0464(17) 0.0484(15) -0.0003(13) 0.0051(12) 0.0031(12)
C3 0.0420(15) 0.0441(16) 0.0435(14) -0.0005(12) 0.0082(12) -0.0042(12)
C4 0.0555(18) 0.0517(18) 0.0535(16) 0.0109(14) 0.0101(14) -0.0044(14)
C5 0.065(2) 0.071(2) 0.0501(17) 0.0093(15) 0.0181(15) -0.0183(17)
C6 0.065(2) 0.066(2) 0.0539(17) -0.0088(15) 0.0315(16) -0.0165(17)
C7 0.0501(17) 0.0483(17) 0.0611(17) -0.0025(13) 0.0212(14) -0.0045(13)
C8 0.0408(15) 0.0449(16) 0.0412(13) -0.0006(11) 0.0108(11) -0.0064(11)
C9 0.0400(15) 0.0444(16) 0.0398(13) 0.0051(11) 0.0094(11) 0.0011(11)
C10 0.0520(17) 0.0463(16) 0.0414(14) -0.0001(12) 0.0161(12) -0.0053(13)
C11 0.0507(18) 0.0543(18) 0.0581(16) -0.0015(14) 0.0222(14) 0.0045(13)
C12 0.0440(15) 0.0394(14) 0.0407(14) 0.0023(11) 0.0152(12) 0.0049(11)
C13 0.0586(18) 0.0475(16) 0.0432(15) 0.0079(13) 0.0150(13) -0.0025(14)
C14 0.0569(19) 0.0639(19) 0.0415(15) -0.0049(14) 0.0110(13) -0.0071(15)
C15 0.0572(18) 0.0461(17) 0.0624(18) -0.0062(14) 0.0288(15) -0.0042(13)
C16 0.0605(19) 0.0426(17) 0.0627(18) 0.0119(14) 0.0274(15) 0.0030(13)
C17 0.0547(17) 0.0468(16) 0.0450(15) 0.0075(13) 0.0157(13) 0.0029(13)
C18 0.088(3) 0.061(2) 0.085(2) -0.0151(19) 0.036(2) -0.0221(19)
C19 0.0509(17) 0.0481(16) 0.0395(13) -0.0034(12) 0.0137(12) -0.0111(13)
C20 0.0521(19) 0.105(3) 0.0447(16) 0.0105(17) 0.0176(14) -0.0124(18)
C21 0.0421(18) 0.113(3) 0.0591(18) 0.0016(19) 0.0208(15) -0.0036(18)
C22 0.0531(18) 0.060(2) 0.0471(16) -0.0055(14) 0.0100(13) -0.0053(14)
C23 0.076(2) 0.0602(19) 0.0480(15) 0.0090(14) 0.0297(15) 0.0065(16)
C24 0.068(2) 0.0580(19) 0.0497(16) 0.0053(14) 0.0311(15) 0.0047(15)
C25 0.074(3) 0.103(3) 0.072(2) 0.006(2) 0.014(2) 0.024(2)
O1 0.0897(17) 0.0629(15) 0.0572(12) 0.0092(11) 0.0109(11) -0.0284(12)
O2 0.0913(17) 0.0573(14) 0.0587(13) -0.0115(10) 0.0197(12) 0.0092(12)
S1 0.0674(5) 0.0453(4) 0.0447(4) -0.0008(3) 0.0140(3) -0.0079(3)

loop_
_atom_type_symbol
_atom_type_description
_atom_type_scat_dispersion_real
_atom_type_scat_dispersion_imag
_atom_type_scat_source
C C 0.0033 0.0016 'International Tables Vol C Tables 4.2.6.8 and 6.1.1.4'
H H 0.0000 0.0000 'International Tables Vol C Tables 4.2.6.8 and 6.1.1.4'
O O 0.0106 0.0060 'International Tables Vol C Tables 4.2.6.8 and 6.1.1.4'
S S 0.1246 0.1234 'International Tables Vol C Tables 4.2.6.8 and 6.1.1.4'
Br Br -0.2901 2.4595 'International Tables Vol C Tables 4.2.6.8 and 6.1.1.4'

loop_
_geom_angle_atom_site_label_1
_geom_angle_atom_site_label_2
_geom_angle_atom_site_label_3
_geom_angle
C2 C1 Br1 123.0(3)
C2 C1 H1 118.5
Br1 C1 H1 118.5
C1 C2 C3 120.7(3)
C1 C2 C11 122.2(3)
C3 C2 C11 117.1(2)
C8 C3 C4 118.5(2)
C8 C3 C2 120.0(2)
C4 C3 C2 121.5(3)
C5 C4 C3 121.0(3)
C5 C4 H4 119.5
C3 C4 H4 119.5
C4 C5 C6 120.4(3)
C4 C5 H5 119.8
C6 C5 H5 119.8
C5 C6 C7 119.0(3)
C5 C6 H6 120.5
C7 C6 H6 120.5
C6 C7 C8 121.7(3)
C6 C7 H7 119.1
C8 C7 H7 119.1
C7 C8 C3 119.3(2)
C7 C8 C9 117.6(2)
C3 C8 C9 123.0(2)
C8 C9 C12 112.2(2)
C8 C9 C10 111.4(2)
C12 C9 C10 108.8(2)
C8 C9 H9 108.1
C12 C9 H9 108.1
C10 C9 H9 108.1
C11 C10 C9 110.6(2)
C11 C10 S1 109.6(2)
C9 C10 S1 114.29(18)
C11 C10 H10 107.4
C9 C10 H10 107.4
S1 C10 H10 107.4
C2 C11 C10 112.3(2)
C2 C11 H11A 109.1
C10 C11 H11A 109.1
C2 C11 H11B 109.1
C10 C11 H11B 109.1
H11A C11 H11B 107.9
C13 C12 C17 117.3(3)
C13 C12 C9 123.0(2)
C17 C12 C9 119.7(2)
C12 C13 C14 121.2(3)
C12 C13 H13 119.4
C14 C13 H13 119.4
C15 C14 C13 121.8(3)
C15 C14 H14 119.1
C13 C14 H14 119.1
C14 C15 C16 117.0(3)
C14 C15 C18 121.3(3)
C16 C15 C18 121.7(3)
C17 C16 C15 121.5(3)
C17 C16 H16 119.2
C15 C16 H16 119.2
C16 C17 C12 121.2(3)
C16 C17 H17 119.4
C12 C17 H17 119.4
C15 C18 H18A 109.5
C15 C18 H18B 109.5
H18A C18 H18B 109.5
C15 C18 H18C 109.5
H18A C18 H18C 109.5
H18B C18 H18C 109.5
C24 C19 C20 120.2(3)
C24 C19 S1 119.6(2)
C20 C19 S1 120.2(2)
C21 C20 C19 119.7(3)
C21 C20 H20 120.1
C19 C20 H20 120.1
C20 C21 C22 121.2(3)
C20 C21 H21 119.4
C22 C21 H21 119.4
C23 C22 C21 117.6(3)
C23 C22 C25 121.3(3)
C21 C22 C25 121.1(3)
C24 C23 C22 122.2(3)
C24 C23 H23 118.9
C22 C23 H23 118.9
C23 C24 C19 119.0(3)
C23 C24 H24 120.5
C19 C24 H24 120.5
C22 C25 H25A 109.5
C22 C25 H25B 109.5
H25A C25 H25B 109.5
C22 C25 H25C 109.5
H25A C25 H25C 109.5
H25B C25 H25C 109.5
O1 S1 O2 119.50(15)
O1 S1 C19 107.63(14)
O2 S1 C19 108.10(13)
O1 S1 C10 110.10(12)
O2 S1 C10 105.93(13)
C19 S1 C10 104.61(13)

loop_
_geom_bond_atom_site_label_1
_geom_bond_atom_site_label_2
_geom_bond_distance
Br1 C1 1.889(3)
C1 C2 1.329(4)
C1 H1 0.9300
C2 C3 1.491(4)
C2 C11 1.496(4)
C3 C8 1.389(4)
C3 C4 1.404(4)
C4 C5 1.371(4)
C4 H4 0.9300
C5 C6 1.374(5)
C5 H5 0.9300
C6 C7 1.377(4)
C6 H6 0.9300
C7 C8 1.386(4)
C7 H7 0.9300
C8 C9 1.522(3)
C9 C12 1.525(4)
C9 C10 1.545(3)
C9 H9 0.9800
C10 C11 1.520(4)
C10 S1 1.809(3)
C10 H10 0.9800
C11 H11A 0.9700
C11 H11B 0.9700
C12 C13 1.375(4)
C12 C17 1.396(4)
C13 C14 1.388(4)
C13 H13 0.9300
C14 C15 1.380(4)
C14 H14 0.9300
C15 C16 1.387(4)
C15 C18 1.497(4)
C16 C17 1.378(4)
C16 H16 0.9300
C17 H17 0.9300
C18 H18A 0.9600
C18 H18B 0.9600
C18 H18C 0.9600
C19 C24 1.376(3)
C19 C20 1.381(4)
C19 S1 1.772(3)
C20 C21 1.373(5)
C20 H20 0.9300
C21 C22 1.383(4)
C21 H21 0.9300
C22 C23 1.379(4)
C22 C25 1.505(5)
C23 C24 1.373(4)
C23 H23 0.9300
C24 H24 0.9300
C25 H25A 0.9600
C25 H25B 0.9600
C25 H25C 0.9600
O1 S1 1.432(2)
O2 S1 1.436(2)
